data_4349546
loop_
_publ_author_name
'Carter, Korey P.'
'Kalaj, Mark'
'Cahill, Christopher L.'

_publ_section_title
;
 Harnessing uranyl oxo atoms via halogen bonding interactions in molecular
 uranyl materials featuring 2,5-diiodobenzoic acid and N-donor capping
 ligands
;
_journal_issue 1
_journal_name_full 'Inorganic Chemistry Frontiers'
_journal_page_first 65
_journal_paper_doi 10.1039/C6QI00352D
_journal_volume 4
_journal_year 2017
_chemical_formula_sum 'C24 H14 I4 N2 O6 U'
_chemical_formula_weight 1172.00
_space_group_crystal_system monoclinic
_space_group_IT_number 14
_space_group_name_Hall '-P 2ybc'
_space_group_name_H-M_alt 'P 1 21/c 1'
_symmetry_cell_setting monoclinic
_symmetry_Int_Tables_number 14
_symmetry_space_group_name_H-M 'P 1 21/c 1'
_atom_sites_solution_hydrogens geom
_audit_creation_method SHELXL-2014
_audit_update_record
;
2016-08-25 deposited with the CCDC.
2016-10-08 downloaded from the CCDC.
;
_cell_angle_alpha 90
_cell_angle_beta 101.744(4)
_cell_angle_gamma 90
_cell_formula_units_Z 4
_cell_length_a 7.6634(2)
_cell_length_b 25.2373(7)
_cell_length_c 15.2304(4)
_cell_measurement_reflns_used 36674
_cell_measurement_temperature 293(2)
_cell_measurement_theta_max 46.132
_cell_measurement_theta_min 5.429
_cell_volume 2883.95(14)
_computing_cell_refinement 'SAINT, Bruker-AXS'
_computing_data_collection 'APEX, Bruker-AXS'
_computing_data_reduction 'SAINT, Bruker-AXS'
_computing_molecular_graphics 'WINGX (Farrugia, 2012)'
_computing_publication_material 'Crystal Maker (Palmer, 2009)'
_computing_structure_refinement 'SHELXL-2014 (Sheldrick, 2014)'
_computing_structure_solution 'SIR92 (Gualardi, 1994)'
_diffrn_ambient_temperature 293(2)
_diffrn_measured_fraction_theta_full 1.000
_diffrn_measured_fraction_theta_max 1.000
_diffrn_measurement_device_type 'Bruker APEX II CCD'
_diffrn_measurement_method 'omega scans'
_diffrn_radiation_probe x-ray
_diffrn_radiation_type MoK\a
_diffrn_radiation_wavelength 0.71073
_diffrn_reflns_av_R_equivalents 0.0470
_diffrn_reflns_av_unetI/netI 0.0337
_diffrn_reflns_Laue_measured_fraction_full 1.000
_diffrn_reflns_Laue_measured_fraction_max 1.000
_diffrn_reflns_limit_h_max 9
_diffrn_reflns_limit_h_min -9
_diffrn_reflns_limit_k_max 32
_diffrn_reflns_limit_k_min -32
_diffrn_reflns_limit_l_max 19
_diffrn_reflns_limit_l_min -19
_diffrn_reflns_number 36165
_diffrn_reflns_point_group_measured_fraction_full 1.000
_diffrn_reflns_point_group_measured_fraction_max 1.000
_diffrn_reflns_theta_full 25.500
_diffrn_reflns_theta_max 27.030
_diffrn_reflns_theta_min 1.586
_diffrn_source 'fine-focus sealed tube'
_exptl_absorpt_coefficient_mu 9.950
_exptl_absorpt_correction_T_max 0.7455
_exptl_absorpt_correction_T_min 0.5538
_exptl_absorpt_correction_type empirical
_exptl_absorpt_process_details 'SADABS (Sheldrick, 2015)'
_exptl_crystal_colour Yellow
_exptl_crystal_density_diffrn 2.699
_exptl_crystal_description Plate
_exptl_crystal_F_000 2096
_exptl_crystal_recrystallization_method Hydrothermal
_exptl_crystal_size_max 0.24
_exptl_crystal_size_mid 0.17
_exptl_crystal_size_min 0.14
_refine_diff_density_max 3.190
_refine_diff_density_min -2.601
_refine_diff_density_rms 0.163
_refine_ls_extinction_method none
_refine_ls_goodness_of_fit_ref 1.041
_refine_ls_hydrogen_treatment constr
_refine_ls_matrix_type full
_refine_ls_number_parameters 334
_refine_ls_number_reflns 6313
_refine_ls_number_restraints 0
_refine_ls_restrained_S_all 1.041
_refine_ls_R_factor_all 0.0592
_refine_ls_R_factor_gt 0.0399
_refine_ls_shift/su_max 0.002
_refine_ls_shift/su_mean 0.000
_refine_ls_structure_factor_coef Fsqd
_refine_ls_weighting_details 'w=1/[\s^2^(Fo^2^)+(0.0386P)^2^+14.4241P] where P=(Fo^2^+2Fc^2^)/3'
_refine_ls_weighting_scheme calc
_refine_ls_wR_factor_gt 0.0890
_refine_ls_wR_factor_ref 0.0987
_reflns_Friedel_coverage 0.000
_reflns_number_gt 4776
_reflns_number_total 6313
_reflns_threshold_expression 'I > 2\s(I)'
_cod_data_source_file c6qi00352d2.cif
_cod_data_source_block Complex_1
_cod_original_sg_symbol_H-M 'P 21/c'
_cod_database_code 4349546
_shelx_space_group_comment
;
The symmetry employed for this shelxl refinement is uniquely defined
by the following loop, which should always be used as a source of
symmetry information in preference to the above space-group names.
They are only intended as comments.
;
_shelxl_version_number 2014-1

loop_
_space_group_symop_operation_xyz
'x, y, z'
'-x, y+1/2, -z+1/2'
'-x, -y, -z'
'x, -y-1/2, z-1/2'

loop_
_atom_site_label
_atom_site_type_symbol
_atom_site_fract_x
_atom_site_fract_y
_atom_site_fract_z
_atom_site_U_iso_or_equiv
_atom_site_adp_type
_atom_site_occupancy
_atom_site_site_symmetry_order
_atom_site_calc_flag
_atom_site_refinement_flags_posn
_atom_site_refinement_flags_adp
U1 U 0.27169(4) 0.13536(2) 0.56013(2) 0.03800(9) Uani 1 1 d . .
I1 I 0.02266(8) 0.18389(3) 0.19983(4) 0.06013(17) Uani 1 1 d . .
I3 I 0.55608(8) 0.29596(2) 0.78618(4) 0.06016(17) Uani 1 1 d . .
I2 I -0.03171(12) 0.42304(3) 0.41948(6) 0.0934(3) Uani 1 1 d . .
I4 I 0.53484(15) 0.08764(5) 1.08000(6) 0.1208(4) Uani 1 1 d . .
O4 O 0.2125(8) 0.2257(2) 0.5107(4) 0.0583(16) Uani 1 1 d . .
O2 O 0.4906(7) 0.1400(2) 0.5406(4) 0.0489(13) Uani 1 1 d . .
O1 O 0.0530(7) 0.1323(2) 0.5791(3) 0.0479(13) Uani 1 1 d . .
O3 O 0.1283(8) 0.1655(2) 0.4089(4) 0.0502(14) Uani 1 1 d . .
N1 N 0.2349(8) 0.0355(2) 0.6041(4) 0.0430(15) Uani 1 1 d . .
N2 N 0.2755(8) 0.0602(2) 0.4406(4) 0.0402(14) Uani 1 1 d . .
O6 O 0.4170(8) 0.1173(2) 0.7160(4) 0.0530(14) Uani 1 1 d . .
O5 O 0.3556(8) 0.1996(2) 0.6828(4) 0.0548(15) Uani 1 1 d . .
C7 C 0.2914(11) -0.0294(3) 0.3955(6) 0.049(2) Uani 1 1 d . .
H7 H 0.2833 -0.0651 0.4090 0.059 Uiso 1 1 calc R U
C11 C 0.1394(11) 0.2138(3) 0.4325(5) 0.0447(18) Uani 1 1 d . .
C22 C 0.5843(15) 0.1997(5) 1.0184(7) 0.077(3) Uani 1 1 d . .
H22 H 0.6152 0.2067 1.0795 0.092 Uiso 1 1 calc R U
C5 C 0.2361(9) -0.0058(3) 0.5479(5) 0.0407(17) Uani 1 1 d . .
C4 C 0.2044(11) -0.0571(3) 0.5731(6) 0.052(2) Uani 1 1 d . .
H4 H 0.2091 -0.0851 0.5338 0.062 Uiso 1 1 calc R U
C12 C 0.0629(10) 0.2576(3) 0.3680(5) 0.0438(18) Uani 1 1 d . .
C10 C 0.3072(12) 0.0745(3) 0.3604(6) 0.053(2) Uani 1 1 d . .
H10 H 0.3133 0.1104 0.3477 0.063 Uiso 1 1 calc R U
C19 C 0.4834(10) 0.1799(3) 0.8363(5) 0.0434(18) Uani 1 1 d . .
C6 C 0.2685(9) 0.0081(3) 0.4581(5) 0.0383(17) Uani 1 1 d . .
C3 C 0.1668(12) -0.0666(4) 0.6544(7) 0.061(2) Uani 1 1 d . .
H3 H 0.1449 -0.1010 0.6713 0.073 Uiso 1 1 calc R U
C13 C 0.0074(10) 0.2524(3) 0.2747(6) 0.048(2) Uani 1 1 d . .
C14 C -0.0648(12) 0.2971(4) 0.2264(6) 0.058(2) Uani 1 1 d . .
H14 H -0.1054 0.2940 0.1648 0.069 Uiso 1 1 calc R U
C20 C 0.5380(11) 0.2305(4) 0.8675(5) 0.051(2) Uani 1 1 d . .
C21 C 0.5895(13) 0.2395(4) 0.9586(6) 0.066(3) Uani 1 1 d . .
H21 H 0.6280 0.2730 0.9793 0.079 Uiso 1 1 calc R U
C8 C 0.3259(11) -0.0151(4) 0.3140(6) 0.056(2) Uani 1 1 d . .
H8 H 0.3447 -0.0405 0.2727 0.067 Uiso 1 1 calc R U
C1 C 0.1944(12) 0.0253(4) 0.6843(6) 0.055(2) Uani 1 1 d . .
H1 H 0.1886 0.0535 0.7229 0.065 Uiso 1 1 calc R U
C2 C 0.1609(11) -0.0251(4) 0.7119(6) 0.057(2) Uani 1 1 d . .
H2 H 0.1351 -0.0308 0.7683 0.068 Uiso 1 1 calc R U
C9 C 0.3315(12) 0.0380(4) 0.2955(6) 0.056(2) Uani 1 1 d . .
H9 H 0.3513 0.0494 0.2403 0.067 Uiso 1 1 calc R U
C15 C -0.0781(13) 0.3447(4) 0.2657(7) 0.064(3) Uani 1 1 d . .
H15 H -0.1255 0.3737 0.2314 0.077 Uiso 1 1 calc R U
C17 C 0.0490(11) 0.3061(3) 0.4086(6) 0.049(2) Uani 1 1 d . .
H17 H 0.0862 0.3095 0.4703 0.059 Uiso 1 1 calc R U
C23 C 0.5337(14) 0.1494(5) 0.9894(7) 0.071(3) Uani 1 1 d . .
C16 C -0.0201(12) 0.3495(3) 0.3575(7) 0.058(2) Uani 1 1 d . .
C24 C 0.4856(12) 0.1395(4) 0.8980(6) 0.055(2) Uani 1 1 d . .
H24 H 0.4545 0.1053 0.8779 0.067 Uiso 1 1 calc R U
C18 C 0.4155(11) 0.1653(3) 0.7398(5) 0.0452(18) Uani 1 1 d . .

loop_
_atom_site_aniso_label
_atom_site_aniso_U_11
_atom_site_aniso_U_22
_atom_site_aniso_U_33
_atom_site_aniso_U_23
_atom_site_aniso_U_13
_atom_site_aniso_U_12
U1 0.04863(17) 0.03170(15) 0.03147(15) 0.00094(11) 0.00301(11) 0.00091(12)
I1 0.0637(4) 0.0723(4) 0.0427(3) 0.0044(3) 0.0069(3) -0.0026(3)
I3 0.0594(4) 0.0505(3) 0.0699(4) -0.0108(3) 0.0115(3) 0.0015(3)
I2 0.1120(6) 0.0501(4) 0.1101(7) 0.0056(4) 0.0041(5) 0.0123(4)
I4 0.1378(8) 0.1567(10) 0.0619(5) 0.0514(6) 0.0063(5) -0.0095(7)
O4 0.083(4) 0.037(3) 0.044(3) 0.003(3) -0.015(3) 0.003(3)
O2 0.053(3) 0.040(3) 0.052(3) 0.002(2) 0.008(3) 0.000(2)
O1 0.052(3) 0.055(3) 0.036(3) 0.003(2) 0.009(2) 0.005(3)
O3 0.068(4) 0.039(3) 0.041(3) 0.005(2) 0.004(3) 0.005(3)
N1 0.048(4) 0.035(3) 0.044(4) 0.003(3) 0.004(3) 0.000(3)
N2 0.047(4) 0.039(3) 0.035(3) -0.003(3) 0.009(3) 0.000(3)
O6 0.076(4) 0.041(3) 0.035(3) 0.000(2) -0.003(3) 0.001(3)
O5 0.079(4) 0.041(3) 0.035(3) -0.006(2) -0.008(3) 0.005(3)
C7 0.048(5) 0.041(4) 0.050(5) -0.013(4) -0.007(4) 0.001(4)
C11 0.047(5) 0.044(5) 0.042(5) 0.014(4) 0.008(4) -0.002(4)
C22 0.080(7) 0.103(9) 0.046(6) -0.015(6) 0.010(5) 0.009(7)
C5 0.031(4) 0.035(4) 0.050(5) 0.002(3) -0.005(3) 0.001(3)
C4 0.054(5) 0.035(4) 0.060(6) 0.001(4) -0.006(4) -0.003(4)
C12 0.040(4) 0.046(4) 0.043(4) 0.012(4) 0.003(3) 0.003(3)
C10 0.061(5) 0.044(5) 0.056(5) -0.001(4) 0.017(4) 0.000(4)
C19 0.044(4) 0.050(5) 0.034(4) -0.001(3) 0.003(3) 0.005(4)
C6 0.031(4) 0.038(4) 0.041(4) -0.006(3) -0.004(3) -0.001(3)
C3 0.059(6) 0.051(5) 0.067(6) 0.023(5) -0.002(5) -0.009(4)
C13 0.038(4) 0.054(5) 0.053(5) 0.016(4) 0.008(4) -0.004(4)
C14 0.059(5) 0.064(6) 0.044(5) 0.026(4) -0.004(4) -0.001(4)
C20 0.042(4) 0.069(6) 0.039(4) -0.010(4) 0.001(4) 0.012(4)
C21 0.069(6) 0.075(7) 0.048(5) -0.022(5) 0.000(5) 0.004(5)
C8 0.051(5) 0.068(6) 0.047(5) -0.021(4) 0.007(4) 0.004(4)
C1 0.059(5) 0.053(5) 0.054(5) 0.011(4) 0.015(4) 0.003(4)
C2 0.054(5) 0.060(6) 0.053(5) 0.020(4) 0.004(4) -0.010(4)
C9 0.055(5) 0.066(6) 0.048(5) -0.005(4) 0.014(4) -0.003(4)
C15 0.066(6) 0.056(6) 0.066(6) 0.027(5) 0.003(5) 0.002(5)
C17 0.052(5) 0.042(5) 0.051(5) 0.008(4) 0.004(4) -0.004(4)
C23 0.061(6) 0.105(9) 0.046(6) 0.024(6) 0.007(5) 0.014(6)
C16 0.056(5) 0.041(5) 0.077(7) 0.019(4) 0.015(5) 0.006(4)
C24 0.056(5) 0.063(6) 0.045(5) 0.008(4) 0.004(4) 0.002(4)
C18 0.051(5) 0.045(5) 0.036(4) -0.001(4) 0.001(4) 0.001(4)

loop_
_atom_type_symbol
_atom_type_description
_atom_type_scat_dispersion_real
_atom_type_scat_dispersion_imag
_atom_type_scat_source
C C 0.0033 0.0016 'International Tables Vol C Tables 4.2.6.8 and 6.1.1.4'
H H 0.0000 0.0000 'International Tables Vol C Tables 4.2.6.8 and 6.1.1.4'
N N 0.0061 0.0033 'International Tables Vol C Tables 4.2.6.8 and 6.1.1.4'
O O 0.0106 0.0060 'International Tables Vol C Tables 4.2.6.8 and 6.1.1.4'
I I -0.4742 1.8119 'International Tables Vol C Tables 4.2.6.8 and 6.1.1.4'
U U -9.6767 9.6646 'International Tables Vol C Tables 4.2.6.8 and 6.1.1.4'

loop_
_geom_angle_atom_site_label_1
_geom_angle_atom_site_label_2
_geom_angle_atom_site_label_3
_geom_angle
O1 U1 O2 178.7(2)
O1 U1 O4 88.2(2)
O2 U1 O4 90.6(2)
O1 U1 O6 95.3(2)
O2 U1 O6 85.1(2)
O4 U1 O6 119.80(18)
O1 U1 O5 90.8(2)
O2 U1 O5 88.5(2)
O4 U1 O5 67.53(18)
O6 U1 O5 52.38(18)
O1 U1 O3 84.8(2)
O2 U1 O3 94.6(2)
O4 U1 O3 52.90(18)
O6 U1 O3 172.71(18)
O5 U1 O3 120.34(18)
O1 U1 N2 103.1(2)
O2 U1 N2 77.7(2)
O4 U1 N2 119.49(19)
O6 U1 N2 117.96(19)
O5 U1 N2 164.2(2)
O3 U1 N2 68.99(19)
O1 U1 N1 76.2(2)
O2 U1 N1 105.0(2)
O4 U1 N1 163.4(2)
O6 U1 N1 68.13(19)
O5 U1 N1 117.54(19)
O3 U1 N1 118.84(19)
N2 U1 N1 60.3(2)
O1 U1 C11 85.6(2)
O2 U1 C11 93.4(2)
O4 U1 C11 26.2(2)
O6 U1 C11 146.0(2)
O5 U1 C11 93.6(2)
O3 U1 C11 26.8(2)
N2 U1 C11 94.7(2)
N1 U1 C11 143.6(2)
O1 U1 C18 92.8(2)
O2 U1 C18 87.1(2)
O4 U1 C18 93.5(2)
O6 U1 C18 26.4(2)
O5 U1 C18 26.0(2)
O3 U1 C18 146.3(2)
N2 U1 C18 143.3(2)
N1 U1 C18 92.9(2)
C11 U1 C18 119.6(2)
C11 O4 U1 95.2(5)
C11 O3 U1 92.3(5)
C5 N1 C1 117.4(7)
C5 N1 U1 124.2(5)
C1 N1 U1 118.0(5)
C6 N2 C10 117.7(7)
C6 N2 U1 124.2(5)
C10 N2 U1 117.7(5)
C18 O6 U1 94.0(5)
C18 O5 U1 94.2(5)
C8 C7 C6 121.4(8)
O4 C11 O3 119.6(7)
O4 C11 C12 118.9(7)
O3 C11 C12 121.5(7)
O4 C11 U1 58.7(4)
O3 C11 U1 60.9(4)
C12 C11 U1 176.5(6)
C21 C22 C23 120.8(9)
N1 C5 C4 121.5(8)
N1 C5 C6 115.2(6)
C4 C5 C6 123.3(7)
C3 C4 C5 120.2(8)
C17 C12 C13 120.0(7)
C17 C12 C11 114.2(7)
C13 C12 C11 125.7(8)
N2 C10 C9 122.9(8)
C20 C19 C24 118.8(7)
C20 C19 C18 125.3(7)
C24 C19 C18 115.9(7)
N2 C6 C7 121.3(7)
N2 C6 C5 115.8(6)
C7 C6 C5 122.9(7)
C4 C3 C2 119.4(8)
C14 C13 C12 117.5(8)
C14 C13 I1 116.2(7)
C12 C13 I1 126.3(6)
C15 C14 C13 122.7(9)
C21 C20 C19 119.8(9)
C21 C20 I3 115.2(7)
C19 C20 I3 125.0(6)
C22 C21 C20 120.6(10)
C7 C8 C9 117.6(8)
N1 C1 C2 123.0(9)
C3 C2 C1 118.5(9)
C8 C9 C10 119.1(9)
C14 C15 C16 119.2(8)
C12 C17 C16 120.3(8)
C22 C23 C24 119.3(10)
C22 C23 I4 121.1(8)
C24 C23 I4 119.6(9)
C17 C16 C15 120.3(9)
C17 C16 I2 119.7(7)
C15 C16 I2 120.0(7)
C19 C24 C23 120.7(9)
O5 C18 O6 119.3(7)
O5 C18 C19 121.1(7)
O6 C18 C19 119.6(7)
O5 C18 U1 59.8(4)
O6 C18 U1 59.5(4)
C19 C18 U1 177.1(6)

loop_
_geom_bond_atom_site_label_1
_geom_bond_atom_site_label_2
_geom_bond_distance
U1 O1 1.759(5)
U1 O2 1.766(6)
U1 O4 2.415(5)
U1 O6 2.451(5)
U1 O5 2.458(5)
U1 O3 2.463(5)
U1 N2 2.632(6)
U1 N1 2.638(6)
U1 C11 2.816(7)
U1 C18 2.836(8)
I1 C13 2.087(9)
I3 C20 2.087(9)
I2 C16 2.092(10)
I4 C23 2.082(10)
O4 C11 1.246(9)
O3 C11 1.269(9)
N1 C5 1.349(10)
N1 C1 1.345(10)
N2 C6 1.345(9)
N2 C10 1.342(10)
O6 C18 1.265(10)
O5 C18 1.246(9)
C7 C8 1.368(12)
C7 C6 1.380(10)
C11 C12 1.515(10)
C22 C21 1.360(15)
C22 C23 1.374(15)
C5 C4 1.386(11)
C5 C6 1.482(11)
C4 C3 1.349(13)
C12 C17 1.385(11)
C12 C13 1.404(11)
C10 C9 1.392(12)
C19 C20 1.395(12)
C19 C24 1.384(11)
C19 C18 1.503(11)
C3 C2 1.372(13)
C13 C14 1.398(11)
C14 C15 1.355(14)
C20 C21 1.383(12)
C8 C9 1.372(13)
C1 C2 1.381(11)
C15 C16 1.384(14)
C17 C16 1.384(11)
C23 C24 1.388(13)
